data_1576925
loop_
_publ_author_name
'Zhang, Xi'
'Zhao, Shan'
'Zhou, Chen'
'Chen, Guo'
'Cao, Liru'
'Lin, Jian'
'Tang, Chen'
'Liu, Zhi-Yan'
'He, Piao'
'Yi, Xiao-Yi'

_publ_section_title
;
 Selective NH<sub>3</sub>-to-N<sub>2</sub>H<sub>4</sub> conversion
 electrocatalysed by ruthenium(ii)-cymene complexes.
;
_journal_issue 11
_journal_name_full 'Chemical science'
_journal_page_first 5595
_journal_page_last 5603
_journal_paper_doi 10.1039/d5sc08826g
_journal_volume 17
_journal_year 2026
_chemical_formula_moiety 'C20 H23 Cl N2 Ru'
_chemical_formula_sum 'C20 H23 Cl N2 Ru'
_chemical_formula_weight 427.92
_space_group_crystal_system monoclinic
_space_group_IT_number 14
_space_group_name_Hall '-P 2ybc'
_space_group_name_H-M_alt 'P 1 21/c 1'
_atom_sites_solution_hydrogens geom
_atom_sites_solution_primary dual
_audit_creation_date 2024-01-09
_audit_creation_method
;
Olex2 1.5
(compiled 2022.04.07 svn.rca3783a0 for OlexSys, GUI svn.r6498)
;
_audit_update_record
;
2024-01-09 deposited with the CCDC.	2026-01-12 downloaded from the CCDC.
;
_cell_angle_alpha 90
_cell_angle_beta 104.586(2)
_cell_angle_gamma 90
_cell_formula_units_Z 4
_cell_length_a 16.5485(6)
_cell_length_b 7.7864(3)
_cell_length_c 14.8165(6)
_cell_measurement_reflns_used 4575
_cell_measurement_temperature 296.15
_cell_measurement_theta_max 26.24
_cell_measurement_theta_min 2.54
_cell_volume 1847.62(12)
_computing_cell_refinement 'SAINT v8.34A (Bruker, 2013)'
_computing_data_reduction 'SAINT v8.34A (Bruker, 2013)'
_computing_molecular_graphics 'Olex2 1.5 (Dolomanov et al., 2009)'
_computing_publication_material 'Olex2 1.5 (Dolomanov et al., 2009)'
_computing_structure_refinement 'SHELXL 2018/3 (Sheldrick, 2015)'
_computing_structure_solution 'SHELXT 2018/2 (Sheldrick, 2018)'
_diffrn_ambient_temperature 296.15
_diffrn_measured_fraction_theta_full 0.998
_diffrn_measured_fraction_theta_max 0.988
_diffrn_measurement_device_type 'Bruker APEX-II CCD'
_diffrn_measurement_method '\f and \w scans'
_diffrn_radiation_type MoK\a
_diffrn_radiation_wavelength 0.71073
_diffrn_reflns_av_R_equivalents 0.0388
_diffrn_reflns_av_unetI/netI 0.0412
_diffrn_reflns_Laue_measured_fraction_full 0.998
_diffrn_reflns_Laue_measured_fraction_max 0.988
_diffrn_reflns_limit_h_max 21
_diffrn_reflns_limit_h_min -20
_diffrn_reflns_limit_k_max 10
_diffrn_reflns_limit_k_min -9
_diffrn_reflns_limit_l_max 18
_diffrn_reflns_limit_l_min -19
_diffrn_reflns_number 15390
_diffrn_reflns_point_group_measured_fraction_full 0.998
_diffrn_reflns_point_group_measured_fraction_max 0.988
_diffrn_reflns_theta_full 25.242
_diffrn_reflns_theta_max 27.567
_diffrn_reflns_theta_min 2.544
_diffrn_source_current 30.0
_diffrn_source_power 1.35
_diffrn_source_voltage 45.0
_diffrn_standards_number 0
_exptl_absorpt_coefficient_mu 0.996
_exptl_absorpt_correction_T_max 0.7456
_exptl_absorpt_correction_T_min 0.6275
_exptl_absorpt_correction_type none
_exptl_absorpt_process_details
;
SADABS-2014/5 (Bruker,2014/5) was used for absorption correction.
wR2(int) was 0.0777 before and 0.0430 after correction.
The Ratio of minimum to maximum transmission is 0.8416.
The \l/2 correction factor is 0.00150.
;
_exptl_crystal_colour 'clear light orange'
_exptl_crystal_colour_lustre clear
_exptl_crystal_colour_modifier light
_exptl_crystal_colour_primary orange
_exptl_crystal_density_diffrn 1.538
_exptl_crystal_description plate
_exptl_crystal_F_000 872
_refine_diff_density_max 0.480
_refine_diff_density_min -0.498
_refine_diff_density_rms 0.080
_refine_ls_extinction_method none
_refine_ls_goodness_of_fit_ref 1.021
_refine_ls_hydrogen_treatment constr
_refine_ls_matrix_type full
_refine_ls_number_parameters 221
_refine_ls_number_reflns 4216
_refine_ls_number_restraints 0
_refine_ls_restrained_S_all 1.021
_refine_ls_R_factor_all 0.0552
_refine_ls_R_factor_gt 0.0330
_refine_ls_shift/su_max 0.000
_refine_ls_shift/su_mean 0.000
_refine_ls_structure_factor_coef Fsqd
_refine_ls_weighting_details 'w=1/[\s^2^(Fo^2^)+(0.0264P)^2^+0.8465P] where P=(Fo^2^+2Fc^2^)/3'
_refine_ls_weighting_scheme calc
_refine_ls_wR_factor_gt 0.0615
_refine_ls_wR_factor_ref 0.0682
_reflns_Friedel_coverage 0.000
_reflns_number_gt 3196
_reflns_number_total 4216
_reflns_threshold_expression 'I > 2\s(I)'
_cod_data_source_file d5sc08826g2.cif
_cod_data_source_block 1_CCDC3
_cod_database_code 1576925
_shelx_shelxl_version_number 2018/3
_shelx_space_group_comment
;
The symmetry employed for this shelxl refinement is uniquely defined
by the following loop, which should always be used as a source of
symmetry information in preference to the above space-group names.
They are only intended as comments.
;
_olex2_refinement_description
;
1. Fixed Uiso
 At 1.2 times of:
  All C(H) groups
 At 1.5 times of:
  All C(H,H,H) groups
2.a Ternary CH refined with riding coordinates:
 C00H(H00H)
2.b Aromatic/amide H refined with riding coordinates:
 C2(H2), C009(H009), C00A(H00A), C3(H3), C00C(H00C), C00E(H00E), C5(H5),
 C00I(H00I), C6(H6), C00K(H00K)
2.c Idealised Me refined as rotating group:
 C00L(H00B,H00D,H00F), C00M(H00G,H00J,H00L), C00N(H00M,H00N,H00O), C00O(H00P,
 H00Q,H00R)
;
_olex2_submission_special_instructions 'No special instructions were received'

loop_
_space_group_symop_operation_xyz
'x, y, z'
'-x, y+1/2, -z+1/2'
'-x, -y, -z'
'x, -y-1/2, z-1/2'

loop_
_atom_site_label
_atom_site_type_symbol
_atom_site_fract_x
_atom_site_fract_y
_atom_site_fract_z
_atom_site_U_iso_or_equiv
_atom_site_adp_type
_atom_site_occupancy
_atom_site_site_symmetry_order
_atom_site_calc_flag
_atom_site_refinement_flags_posn
_atom_site_refinement_flags_adp
_atom_site_refinement_flags_occupancy
_atom_site_disorder_assembly
_atom_site_disorder_group
Ru1 Ru 0.27562(2) 0.46144(3) 0.32297(2) 0.02893(8) Uani 1 1 d . . . . .
Cl1 Cl 0.32527(5) 0.75074(10) 0.36006(5) 0.0474(2) Uani 1 1 d . . . . .
N2 N 0.36384(14) 0.4530(3) 0.24248(15) 0.0315(5) Uani 1 1 d . . . . .
N1 N 0.21018(14) 0.5559(3) 0.19583(16) 0.0346(5) Uani 1 1 d . . . . .
C005 C 0.25243(18) 0.5654(3) 0.12749(18) 0.0333(6) Uani 1 1 d . . . . .
C1 C 0.19242(18) 0.2412(4) 0.3153(2) 0.0362(7) Uani 1 1 d . . . . .
C007 C 0.33756(18) 0.5130(3) 0.15348(19) 0.0315(6) Uani 1 1 d . . . . .
C2 C 0.16759(19) 0.3743(4) 0.3686(2) 0.0400(7) Uani 1 1 d . . . . .
H2 H 0.112562 0.412438 0.351973 0.048 Uiso 1 1 calc R U . . .
C009 C 0.44333(19) 0.3993(4) 0.2729(2) 0.0410(7) Uani 1 1 d . . . . .
H009 H 0.461210 0.360619 0.334036 0.049 Uiso 1 1 calc R U . . .
C00A C 0.13105(19) 0.6100(4) 0.1577(2) 0.0419(7) Uani 1 1 d . . . . .
H00A H 0.089046 0.616992 0.189126 0.050 Uiso 1 1 calc R U . . .
C3 C 0.2232(2) 0.4488(4) 0.4445(2) 0.0446(8) Uani 1 1 d . . . . .
H3 H 0.204912 0.537545 0.476448 0.053 Uiso 1 1 calc R U . . .
C00C C 0.19886(19) 0.6231(4) 0.0451(2) 0.0433(8) Uani 1 1 d . . . . .
H00C H 0.212025 0.638375 -0.011767 0.052 Uiso 1 1 calc R U . . .
C4 C 0.3071(2) 0.3926(4) 0.47428(19) 0.0440(8) Uani 1 1 d . . . . .
C00E C 0.3937(2) 0.5202(4) 0.0970(2) 0.0401(7) Uani 1 1 d . . . . .
H00E H 0.376629 0.565632 0.037181 0.048 Uiso 1 1 calc R U . . .
C00F C 0.1221(2) 0.6537(4) 0.0637(2) 0.0458(8) Uani 1 1 d . . . . .
C5 C 0.3323(2) 0.2615(4) 0.4231(2) 0.0424(7) Uani 1 1 d . . . . .
H5 H 0.387098 0.222241 0.440911 0.051 Uiso 1 1 calc R U . . .
C00H C 0.1308(2) 0.1633(4) 0.2333(2) 0.0493(8) Uani 1 1 d . . . . .
H00H H 0.088333 0.250352 0.208084 0.059 Uiso 1 1 calc R U . . .
C00I C 0.4738(2) 0.4605(4) 0.1297(2) 0.0461(8) Uani 1 1 d . . . . .
H00I H 0.510604 0.462089 0.091429 0.055 Uiso 1 1 calc R U . . .
C6 C 0.27598(19) 0.1867(4) 0.34412(19) 0.0403(7) Uani 1 1 d . . . . .
H6 H 0.294757 0.100328 0.311069 0.048 Uiso 1 1 calc R U . . .
C00K C 0.4993(2) 0.3984(4) 0.2190(2) 0.0483(8) Uani 1 1 d . . . . .
H00K H 0.553257 0.356768 0.242299 0.058 Uiso 1 1 calc R U . . .
C00L C 0.0443(2) 0.7227(5) -0.0009(3) 0.0671(11) Uani 1 1 d . . . . .
H00B H 0.018947 0.634899 -0.044335 0.101 Uiso 1 1 calc R U . . .
H00D H 0.058099 0.819419 -0.034324 0.101 Uiso 1 1 calc R U . . .
H00F H 0.005928 0.758049 0.034517 0.101 Uiso 1 1 calc R U . . .
C00M C 0.1689(3) 0.1069(5) 0.1550(2) 0.0718(12) Uani 1 1 d . . . . .
H00G H 0.197981 0.201775 0.136263 0.108 Uiso 1 1 calc R U . . .
H00J H 0.125416 0.068948 0.102801 0.108 Uiso 1 1 calc R U . . .
H00L H 0.207275 0.014402 0.176266 0.108 Uiso 1 1 calc R U . . .
C00N C 0.3675(3) 0.4767(5) 0.5549(2) 0.0717(12) Uani 1 1 d . . . . .
H00M H 0.423386 0.461058 0.548731 0.108 Uiso 1 1 calc R U . . .
H00N H 0.362373 0.425508 0.612172 0.108 Uiso 1 1 calc R U . . .
H00O H 0.355328 0.597161 0.555422 0.108 Uiso 1 1 calc R U . . .
C00O C 0.0873(3) 0.0134(5) 0.2678(3) 0.0758(12) Uani 1 1 d . . . . .
H00P H 0.127508 -0.074484 0.292517 0.114 Uiso 1 1 calc R U . . .
H00Q H 0.044951 -0.032414 0.216922 0.114 Uiso 1 1 calc R U . . .
H00R H 0.062169 0.052735 0.315819 0.114 Uiso 1 1 calc R U . . .

loop_
_atom_site_aniso_label
_atom_site_aniso_U_11
_atom_site_aniso_U_22
_atom_site_aniso_U_33
_atom_site_aniso_U_23
_atom_site_aniso_U_13
_atom_site_aniso_U_12
Ru1 0.03497(13) 0.02510(12) 0.02723(12) 0.00217(10) 0.00876(9) 0.00118(11)
Cl1 0.0674(5) 0.0309(4) 0.0491(4) -0.0061(3) 0.0245(4) -0.0096(4)
N2 0.0357(13) 0.0298(12) 0.0283(12) -0.0006(10) 0.0068(10) 0.0003(11)
N1 0.0358(14) 0.0324(14) 0.0335(13) 0.0050(10) 0.0046(10) 0.0018(11)
C005 0.0436(17) 0.0288(16) 0.0265(14) 0.0039(11) 0.0067(13) -0.0043(13)
C1 0.0404(18) 0.0308(16) 0.0382(16) 0.0041(13) 0.0115(14) -0.0054(13)
C007 0.0417(17) 0.0215(14) 0.0306(14) -0.0014(11) 0.0077(13) -0.0020(12)
C2 0.0427(18) 0.0389(18) 0.0445(18) 0.0029(14) 0.0225(15) 0.0016(14)
C009 0.0387(18) 0.0486(19) 0.0353(16) -0.0010(14) 0.0085(14) 0.0055(14)
C00A 0.0360(18) 0.0363(17) 0.0501(19) 0.0045(15) 0.0048(15) 0.0002(14)
C3 0.071(2) 0.0350(17) 0.0353(16) -0.0010(14) 0.0283(16) -0.0034(17)
C00C 0.052(2) 0.0397(18) 0.0360(17) 0.0044(14) 0.0080(15) -0.0024(15)
C4 0.062(2) 0.0425(18) 0.0252(15) 0.0078(13) 0.0066(15) -0.0080(16)
C00E 0.054(2) 0.0366(17) 0.0321(15) -0.0023(13) 0.0160(15) -0.0039(15)
C00F 0.046(2) 0.0305(17) 0.051(2) 0.0067(14) -0.0052(16) -0.0016(14)
C5 0.0449(19) 0.0402(18) 0.0394(17) 0.0171(14) 0.0054(15) 0.0056(15)
C00H 0.048(2) 0.044(2) 0.053(2) -0.0066(16) 0.0082(16) -0.0067(16)
C00I 0.049(2) 0.0502(19) 0.0446(18) -0.0070(16) 0.0218(16) -0.0043(17)
C6 0.057(2) 0.0258(16) 0.0401(17) 0.0060(13) 0.0164(16) 0.0030(14)
C00K 0.0369(18) 0.055(2) 0.054(2) -0.0054(16) 0.0121(16) 0.0026(15)
C00L 0.059(2) 0.057(2) 0.068(2) 0.010(2) -0.0147(19) 0.0050(19)
C00M 0.092(3) 0.075(3) 0.049(2) -0.025(2) 0.019(2) -0.035(2)
C00N 0.097(3) 0.067(3) 0.040(2) -0.0026(18) -0.003(2) -0.017(2)
C00O 0.066(3) 0.074(3) 0.091(3) -0.020(2) 0.028(2) -0.032(2)

loop_
_atom_type_symbol
_atom_type_description
_atom_type_scat_dispersion_real
_atom_type_scat_dispersion_imag
_atom_type_scat_source
C C 0.0033 0.0016 'International Tables Vol C Tables 4.2.6.8 and 6.1.1.4'
H H 0.0000 0.0000 'International Tables Vol C Tables 4.2.6.8 and 6.1.1.4'
Cl Cl 0.1484 0.1585 'International Tables Vol C Tables 4.2.6.8 and 6.1.1.4'
N N 0.0061 0.0033 'International Tables Vol C Tables 4.2.6.8 and 6.1.1.4'
Ru Ru -1.2594 0.8363 'International Tables Vol C Tables 4.2.6.8 and 6.1.1.4'

loop_
_geom_angle_atom_site_label_1
_geom_angle_atom_site_label_2
_geom_angle_atom_site_label_3
_geom_angle
_geom_angle_site_symmetry_1
_geom_angle_site_symmetry_3
_geom_angle_publ_flag
N2 Ru1 Cl1 85.03(6) . . ?
N2 Ru1 C1 117.64(10) . . ?
N2 Ru1 C2 155.28(10) . . ?
N2 Ru1 C3 159.96(11) . . ?
N2 Ru1 C4 122.74(11) . . ?
N2 Ru1 C5 96.97(10) . . ?
N2 Ru1 C6 94.25(10) . . ?
N1 Ru1 Cl1 86.87(7) . . ?
N1 Ru1 N2 76.87(9) . . ?
N1 Ru1 C1 93.08(10) . . ?
N1 Ru1 C2 96.41(10) . . ?
N1 Ru1 C3 122.86(11) . . ?
N1 Ru1 C4 160.01(11) . . ?
N1 Ru1 C5 155.55(11) . . ?
N1 Ru1 C6 117.91(10) . . ?
C1 Ru1 Cl1 156.74(8) . . ?
C1 Ru1 C3 68.41(11) . . ?
C1 Ru1 C4 81.28(11) . . ?
C1 Ru1 C5 68.53(11) . . ?
C2 Ru1 Cl1 118.70(8) . . ?
C2 Ru1 C1 38.16(10) . . ?
C2 Ru1 C3 37.11(11) . . ?
C2 Ru1 C4 67.38(12) . . ?
C2 Ru1 C5 79.24(12) . . ?
C3 Ru1 Cl1 92.14(8) . . ?
C3 Ru1 C4 37.33(12) . . ?
C3 Ru1 C5 66.57(12) . . ?
C4 Ru1 Cl1 90.88(8) . . ?
C5 Ru1 Cl1 116.48(9) . . ?
C5 Ru1 C4 36.78(11) . . ?
C6 Ru1 Cl1 154.46(8) . . ?
C6 Ru1 C1 37.74(11) . . ?
C6 Ru1 C2 67.57(11) . . ?
C6 Ru1 C3 79.84(11) . . ?
C6 Ru1 C4 68.04(11) . . ?
C6 Ru1 C5 38.17(11) . . ?
C007 N2 Ru1 116.06(18) . . ?
C009 N2 Ru1 125.40(19) . . ?
C009 N2 C007 118.5(2) . . ?
C005 N1 Ru1 116.56(18) . . ?
C00A N1 Ru1 136.3(2) . . ?
C00A N1 C005 107.2(2) . . ?
N1 C005 C007 116.0(2) . . ?
N1 C005 C00C 109.6(3) . . ?
C00C C005 C007 134.4(3) . . ?
C2 C1 Ru1 70.47(16) . . ?
C2 C1 C00H 120.6(3) . . ?
C00H C1 Ru1 130.5(2) . . ?
C6 C1 Ru1 70.27(16) . . ?
C6 C1 C2 116.8(3) . . ?
C6 C1 C00H 122.6(3) . . ?
N2 C007 C005 114.4(2) . . ?
N2 C007 C00E 119.6(3) . . ?
C00E C007 C005 126.0(3) . . ?
Ru1 C2 H2 130.2 . . ?
C1 C2 Ru1 71.36(16) . . ?
C1 C2 H2 119.1 . . ?
C3 C2 Ru1 72.08(17) . . ?
C3 C2 C1 121.9(3) . . ?
C3 C2 H2 119.1 . . ?
N2 C009 H009 118.1 . . ?
N2 C009 C00K 123.8(3) . . ?
C00K C009 H009 118.1 . . ?
N1 C00A H00A 125.1 . . ?
N1 C00A C00F 109.8(3) . . ?
C00F C00A H00A 125.1 . . ?
Ru1 C3 H3 129.2 . . ?
C2 C3 Ru1 70.81(16) . . ?
C2 C3 H3 119.3 . . ?
C2 C3 C4 121.4(3) . . ?
C4 C3 Ru1 73.11(17) . . ?
C4 C3 H3 119.3 . . ?
C005 C00C H00C 126.4 . . ?
C00F C00C C005 107.1(3) . . ?
C00F C00C H00C 126.4 . . ?
C3 C4 Ru1 69.56(16) . . ?
C3 C4 C00N 121.2(3) . . ?
C5 C4 Ru1 69.90(16) . . ?
C5 C4 C3 117.4(3) . . ?
C5 C4 C00N 121.4(3) . . ?
C00N C4 Ru1 129.4(2) . . ?
C007 C00E H00E 119.9 . . ?
C00I C00E C007 120.2(3) . . ?
C00I C00E H00E 119.9 . . ?
C00A C00F C00L 125.5(3) . . ?
C00C C00F C00A 106.4(3) . . ?
C00C C00F C00L 128.1(3) . . ?
Ru1 C5 H5 130.3 . . ?
C4 C5 Ru1 73.32(17) . . ?
C4 C5 H5 119.3 . . ?
C4 C5 C6 121.5(3) . . ?
C6 C5 Ru1 69.81(16) . . ?
C6 C5 H5 119.3 . . ?
C1 C00H H00H 107.7 . . ?
C1 C00H C00M 114.0(3) . . ?
C1 C00H C00O 108.6(3) . . ?
C00M C00H H00H 107.7 . . ?
C00M C00H C00O 110.9(3) . . ?
C00O C00H H00H 107.7 . . ?
C00E C00I H00I 120.2 . . ?
C00K C00I C00E 119.6(3) . . ?
C00K C00I H00I 120.2 . . ?
Ru1 C6 H6 128.9 . . ?
C1 C6 Ru1 71.99(17) . . ?
C1 C6 C5 121.1(3) . . ?
C1 C6 H6 119.5 . . ?
C5 C6 Ru1 72.02(17) . . ?
C5 C6 H6 119.5 . . ?
C009 C00K C00I 118.2(3) . . ?
C009 C00K H00K 120.9 . . ?
C00I C00K H00K 120.9 . . ?
C00F C00L H00B 109.5 . . ?
C00F C00L H00D 109.5 . . ?
C00F C00L H00F 109.5 . . ?
H00B C00L H00D 109.5 . . ?
H00B C00L H00F 109.5 . . ?
H00D C00L H00F 109.5 . . ?
C00H C00M H00G 109.5 . . ?
C00H C00M H00J 109.5 . . ?
C00H C00M H00L 109.5 . . ?
H00G C00M H00J 109.5 . . ?
H00G C00M H00L 109.5 . . ?
H00J C00M H00L 109.5 . . ?
C4 C00N H00M 109.5 . . ?
C4 C00N H00N 109.5 . . ?
C4 C00N H00O 109.5 . . ?
H00M C00N H00N 109.5 . . ?
H00M C00N H00O 109.5 . . ?
H00N C00N H00O 109.5 . . ?
C00H C00O H00P 109.5 . . ?
C00H C00O H00Q 109.5 . . ?
C00H C00O H00R 109.5 . . ?
H00P C00O H00Q 109.5 . . ?
H00P C00O H00R 109.5 . . ?
H00Q C00O H00R 109.5 . . ?

loop_
_geom_bond_atom_site_label_1
_geom_bond_atom_site_label_2
_geom_bond_distance
_geom_bond_site_symmetry_2
_geom_bond_publ_flag
Ru1 Cl1 2.4133(8) . ?
Ru1 N2 2.106(2) . ?
Ru1 N1 2.058(2) . ?
Ru1 C1 2.184(3) . ?
Ru1 C2 2.173(3) . ?
Ru1 C3 2.189(3) . ?
Ru1 C4 2.235(3) . ?
Ru1 C5 2.191(3) . ?
Ru1 C6 2.162(3) . ?
N2 C007 1.363(3) . ?
N2 C009 1.345(4) . ?
N1 C005 1.370(4) . ?
N1 C00A 1.356(4) . ?
C005 C007 1.424(4) . ?
C005 C00C 1.390(4) . ?
C1 C2 1.424(4) . ?
C1 C00H 1.504(4) . ?
C1 C6 1.406(4) . ?
C007 C00E 1.399(4) . ?
C2 H2 0.9300 . ?
C2 C3 1.388(4) . ?
C009 H009 0.9300 . ?
C009 C00K 1.367(4) . ?
C00A H00A 0.9300 . ?
C00A C00F 1.405(4) . ?
C3 H3 0.9300 . ?
C3 C4 1.416(4) . ?
C00C H00C 0.9300 . ?
C00C C00F 1.387(4) . ?
C4 C5 1.397(4) . ?
C4 C00N 1.501(4) . ?
C00E H00E 0.9300 . ?
C00E C00I 1.374(4) . ?
C00F C00L 1.497(4) . ?
C5 H5 0.9300 . ?
C5 C6 1.424(4) . ?
C00H H00H 0.9800 . ?
C00H C00M 1.518(5) . ?
C00H C00O 1.525(5) . ?
C00I H00I 0.9300 . ?
C00I C00K 1.372(4) . ?
C6 H6 0.9300 . ?
C00K H00K 0.9300 . ?
C00L H00B 0.9600 . ?
C00L H00D 0.9600 . ?
C00L H00F 0.9600 . ?
C00M H00G 0.9600 . ?
C00M H00J 0.9600 . ?
C00M H00L 0.9600 . ?
C00N H00M 0.9600 . ?
C00N H00N 0.9600 . ?
C00N H00O 0.9600 . ?
C00O H00P 0.9600 . ?
C00O H00Q 0.9600 . ?
C00O H00R 0.9600 . ?

loop_
_geom_torsion_atom_site_label_1
_geom_torsion_atom_site_label_2
_geom_torsion_atom_site_label_3
_geom_torsion_atom_site_label_4
_geom_torsion
_geom_torsion_site_symmetry_1
_geom_torsion_site_symmetry_2
_geom_torsion_site_symmetry_3
_geom_torsion_site_symmetry_4
_geom_torsion_publ_flag
Ru1 N2 C007 C005 -2.7(3) . . . . ?
Ru1 N2 C007 C00E 176.66(19) . . . . ?
Ru1 N2 C009 C00K -178.8(2) . . . . ?
Ru1 N1 C005 C007 -1.7(3) . . . . ?
Ru1 N1 C005 C00C 177.02(19) . . . . ?
Ru1 N1 C00A C00F -177.2(2) . . . . ?
Ru1 C1 C2 C3 -53.7(2) . . . . ?
Ru1 C1 C00H C00M 57.3(4) . . . . ?
Ru1 C1 C00H C00O -178.5(2) . . . . ?
Ru1 C1 C6 C5 54.9(2) . . . . ?
Ru1 C2 C3 C4 -55.1(3) . . . . ?
Ru1 C3 C4 C5 -52.7(2) . . . . ?
Ru1 C3 C4 C00N 124.4(3) . . . . ?
Ru1 C4 C5 C6 -52.7(2) . . . . ?
Ru1 C5 C6 C1 -54.9(2) . . . . ?
N2 C007 C00E C00I 2.7(4) . . . . ?
N2 C009 C00K C00I 2.0(5) . . . . ?
N1 C005 C007 N2 2.8(3) . . . . ?
N1 C005 C007 C00E -176.5(3) . . . . ?
N1 C005 C00C C00F 1.4(3) . . . . ?
N1 C00A C00F C00C 0.5(4) . . . . ?
N1 C00A C00F C00L -178.5(3) . . . . ?
C005 N1 C00A C00F 0.4(3) . . . . ?
C005 C007 C00E C00I -178.0(3) . . . . ?
C005 C00C C00F C00A -1.1(3) . . . . ?
C005 C00C C00F C00L 177.8(3) . . . . ?
C1 C2 C3 Ru1 53.4(2) . . . . ?
C1 C2 C3 C4 -1.7(4) . . . . ?
C007 N2 C009 C00K -1.3(4) . . . . ?
C007 C005 C00C C00F 179.7(3) . . . . ?
C007 C00E C00I C00K -1.9(5) . . . . ?
C2 C1 C00H C00M 147.0(3) . . . . ?
C2 C1 C00H C00O -88.8(4) . . . . ?
C2 C1 C6 Ru1 -54.6(2) . . . . ?
C2 C1 C6 C5 0.3(4) . . . . ?
C2 C3 C4 Ru1 54.0(3) . . . . ?
C2 C3 C4 C5 1.3(4) . . . . ?
C2 C3 C4 C00N 178.4(3) . . . . ?
C009 N2 C007 C005 179.5(2) . . . . ?
C009 N2 C007 C00E -1.1(4) . . . . ?
C00A N1 C005 C007 -179.8(2) . . . . ?
C00A N1 C005 C00C -1.1(3) . . . . ?
C3 C4 C5 Ru1 52.5(2) . . . . ?
C3 C4 C5 C6 -0.2(4) . . . . ?
C00C C005 C007 N2 -175.4(3) . . . . ?
C00C C005 C007 C00E 5.3(5) . . . . ?
C4 C5 C6 Ru1 54.3(3) . . . . ?
C4 C5 C6 C1 -0.6(4) . . . . ?
C00E C00I C00K C009 -0.3(5) . . . . ?
C00H C1 C2 Ru1 -126.2(3) . . . . ?
C00H C1 C2 C3 -179.9(3) . . . . ?
C00H C1 C6 Ru1 126.1(3) . . . . ?
C00H C1 C6 C5 -179.0(3) . . . . ?
C6 C1 C2 Ru1 54.5(2) . . . . ?
C6 C1 C2 C3 0.8(4) . . . . ?
C6 C1 C00H C00M -33.7(4) . . . . ?
C6 C1 C00H C00O 90.5(4) . . . . ?
C00N C4 C5 Ru1 -124.6(3) . . . . ?
C00N C4 C5 C6 -177.3(3) . . . . ?
